data_1562915
loop_
_publ_author_name
'Kim, Eun-ah'
'Lee, Dong Woo'
'Ok, Kang Min'

_publ_section_title
;
 Centrosymmetric [N(CH3)4]2TiF6 vs. noncentrosymmetric polar
 [C(NH2)3]2TiF6: A hydrogen-bonding effect on the out-of-center distortion
 of TiF6 octahedra
;
_journal_name_full 'Journal of Solid State Chemistry'
_journal_page_first 149
_journal_page_last 154
_journal_paper_doi 10.1016/j.jssc.2011.11.027
_journal_volume 195
_journal_year 2012
_chemical_formula_sum 'C8 H24 F6 N2 Ti'
_chemical_formula_weight 310.19
_space_group_IT_number 148
_space_group_name_Hall '-R 3'
_space_group_name_H-M_alt 'R -3 :H'
_symmetry_cell_setting trigonal
_symmetry_space_group_name_H-M 'R -3 :H'
_atom_sites_solution_primary direct
_atom_sites_solution_secondary difmap
_cell_angle_alpha 90
_cell_angle_beta 90
_cell_angle_gamma 120
_cell_formula_units_Z 3
_cell_length_a 7.9501(3)
_cell_length_b 7.9501(3)
_cell_length_c 19.8668(15)
_cell_measurement_temperature 200.0(2)
_cell_volume 1087.44(10)
_computing_structure_refinement 'SHELXL-97 (Sheldrick, 1997)'
_diffrn_ambient_temperature 200.0(2)
_diffrn_measured_fraction_theta_full 0.998
_diffrn_measured_fraction_theta_max 0.998
_diffrn_measurement_device_type 'Bruker SMART Breeze'
_diffrn_measurement_method CCD
_diffrn_radiation_monochromator graphite
_diffrn_radiation_type MoK\a
_diffrn_radiation_wavelength 0.71073
_diffrn_reflns_av_R_equivalents 0.0781
_diffrn_reflns_av_unetI/netI 0.0431
_diffrn_reflns_limit_h_max 10
_diffrn_reflns_limit_h_min -10
_diffrn_reflns_limit_k_max 10
_diffrn_reflns_limit_k_min -10
_diffrn_reflns_limit_l_max 26
_diffrn_reflns_limit_l_min -21
_diffrn_reflns_number 5122
_diffrn_reflns_theta_full 28.76
_diffrn_reflns_theta_max 28.76
_diffrn_reflns_theta_min 3.08
_exptl_absorpt_coefficient_mu 0.639
_exptl_absorpt_correction_T_max 0.99
_exptl_absorpt_correction_T_min 0.97
_exptl_absorpt_correction_type empirical
_exptl_absorpt_process_details
; 
 SADABS(Blessing, 1995) 
;
_exptl_crystal_colour Colorless
_exptl_crystal_density_diffrn 1.421
_exptl_crystal_density_method 'not measured'
_exptl_crystal_description Rod
_exptl_crystal_F_000 486
_exptl_crystal_size_max 0.24
_exptl_crystal_size_mid 0.04
_exptl_crystal_size_min 0.02
_refine_diff_density_max 0.354
_refine_diff_density_min -0.321
_refine_diff_density_rms 0.073
_refine_ls_extinction_expression Fc^*^=kFc[1+0.001xFc^2^\l^3^/sin(2\q)]^-1/4^
_refine_ls_extinction_method SHELXL
_refine_ls_goodness_of_fit_ref 1.303
_refine_ls_matrix_type full
_refine_ls_number_parameters 28
_refine_ls_number_reflns 633
_refine_ls_number_restraints 0
_refine_ls_restrained_S_all 1.303
_refine_ls_R_factor_all 0.06
_refine_ls_R_factor_gt 0.0486
_refine_ls_shift/su_max 0
_refine_ls_shift/su_mean 0
_refine_ls_structure_factor_coef Fsqd
_refine_ls_weighting_details 'calc w=1/[\s^2^(Fo^2^)+(0.0402P)^2^+2.3671P] where P=(Fo^2^+2Fc^2^)/3'
_refine_ls_weighting_scheme calc
_refine_ls_wR_factor_gt 0.1324
_refine_ls_wR_factor_ref 0.1357
_reflns_number_gt 540
_reflns_number_total 633
_reflns_threshold_expression >2\(I)
_cod_data_source_file JSSC-2012-195-149.cif
_cod_data_source_block TMA2TiF6
_cod_depositor_comments
;
The following automatic conversions were performed:

data item '_exptl_absorpt_correction_type' value 'EMPIRICAL' was
changed to 'empirical' in accordance with the built-in table derived
from the CIF Core dictionary named 'cif_core.dic' version 2.4.5 last
updated on 2014-11-21.

data item '_symmetry_cell_setting' value 'Trigonal' was changed to
'trigonal' in accordance with the built-in table derived from the CIF
Core dictionary named 'cif_core.dic' version 2.4.5 last updated on
2014-11-21.

Automatic conversion script
Id: cif_fix_values 8369 2020-08-20 11:38:08Z andrius 
;
_cod_original_sg_symbol_H-M R-3
_cod_database_code 1562915

loop_
_symmetry_equiv_pos_as_xyz
'x, y, z'
'-y, x-y, z'
'-x+y, -x, z'
'x+2/3, y+1/3, z+1/3'
'-y+2/3, x-y+1/3, z+1/3'
'-x+y+2/3, -x+1/3, z+1/3'
'x+1/3, y+2/3, z+2/3'
'-y+1/3, x-y+2/3, z+2/3'
'-x+y+1/3, -x+2/3, z+2/3'
'-x, -y, -z'
'y, -x+y, -z'
'x-y, x, -z'
'-x+2/3, -y+1/3, -z+1/3'
'y+2/3, -x+y+1/3, -z+1/3'
'x-y+2/3, x+1/3, -z+1/3'
'-x+1/3, -y+2/3, -z+2/3'
'y+1/3, -x+y+2/3, -z+2/3'
'x-y+1/3, x+2/3, -z+2/3'

loop_
_atom_site_label
_atom_site_type_symbol
_atom_site_fract_x
_atom_site_fract_y
_atom_site_fract_z
_atom_site_U_iso_or_equiv
_atom_site_adp_type
_atom_site_occupancy
_atom_site_symmetry_multiplicity
_atom_site_calc_flag
_atom_site_refinement_flags
_atom_site_disorder_assembly
_atom_site_disorder_group
Ti1 Ti 0 0 0 0.0274(4) Uani 1 6 d S . .
F1 F 0.0643(3) 0.2141(3) 0.05355(10) 0.0549(6) Uani 1 1 d . . .
N1 N 0 0 0.2482(2) 0.0309(9) Uani 1 3 d S . .
C1 C 0 0 0.3233(3) 0.0488(14) Uani 1 3 d S . .
H1A H 0.1289 0.0866 0.3394 0.073 Uiso 0.33 1 calc PR . .
H1B H -0.0423 -0.1289 0.3394 0.073 Uiso 0.33 1 calc PR . .
H1C H -0.0866 0.0423 0.3394 0.073 Uiso 0.33 1 calc PR . .
C2 C 0.0679(5) 0.2007(4) 0.22321(17) 0.0449(8) Uani 1 1 d . . .
H2A H 0.1972 0.2861 0.2393 0.067 Uiso 1 1 calc R . .
H2B H -0.0175 0.2445 0.2394 0.067 Uiso 1 1 calc R . .
H2C H 0.0677 0.2008 0.1749 0.067 Uiso 1 1 calc R . .

loop_
_atom_site_aniso_label
_atom_site_aniso_U_11
_atom_site_aniso_U_22
_atom_site_aniso_U_33
_atom_site_aniso_U_23
_atom_site_aniso_U_13
_atom_site_aniso_U_12
Ti1 0.0272(5) 0.0272(5) 0.0276(6) 0 0 0.0136(2)
F1 0.0604(13) 0.0464(12) 0.0566(12) -0.0190(9) -0.0055(10) 0.0258(10)
N1 0.0307(13) 0.0307(13) 0.031(2) 0 0 0.0153(7)
C1 0.058(2) 0.058(2) 0.031(3) 0 0 0.0289(11)
C2 0.0458(18) 0.0327(16) 0.0528(19) 0.0084(14) 0.0036(15) 0.0172(14)

loop_
_atom_type_symbol
_atom_type_description
_atom_type_scat_dispersion_real
_atom_type_scat_dispersion_imag
_atom_type_scat_source
C C 0.0033 0.0016 'International Tables Vol C Tables 4.2.6.8 and 6.1.1.4'
H H 0 0 'International Tables Vol C Tables 4.2.6.8 and 6.1.1.4'
N N 0.0061 0.0033 'International Tables Vol C Tables 4.2.6.8 and 6.1.1.4'
F F 0.0171 0.0103 'International Tables Vol C Tables 4.2.6.8 and 6.1.1.4'
Ti Ti 0.2776 0.4457 'International Tables Vol C Tables 4.2.6.8 and 6.1.1.4'

loop_
_geom_angle_atom_site_label_1
_geom_angle_atom_site_label_2
_geom_angle_atom_site_label_3
_geom_angle
_geom_angle_site_symmetry_1
_geom_angle_site_symmetry_3
F1 Ti1 F1 180.00(16) 10 .
F1 Ti1 F1 90.20(10) 10 12
F1 Ti1 F1 89.80(10) . 12
F1 Ti1 F1 90.20(10) 10 11
F1 Ti1 F1 89.80(10) . 11
F1 Ti1 F1 90.20(10) 12 11
F1 Ti1 F1 89.80(10) 10 3
F1 Ti1 F1 90.20(10) . 3
F1 Ti1 F1 180.00(16) 12 3
F1 Ti1 F1 89.80(10) 11 3
F1 Ti1 F1 89.80(10) 10 2
F1 Ti1 F1 90.20(10) . 2
F1 Ti1 F1 89.80(10) 12 2
F1 Ti1 F1 180.00(17) 11 2
F1 Ti1 F1 90.20(10) 3 2
C2 N1 C2 109.5(2) 2 .
C2 N1 C2 109.5(2) 2 3
C2 N1 C2 109.5(2) . 3
C2 N1 C1 109.4(2) 2 .
C2 N1 C1 109.4(2) . .
C2 N1 C1 109.4(2) 3 .

loop_
_geom_bond_atom_site_label_1
_geom_bond_atom_site_label_2
_geom_bond_distance
_geom_bond_site_symmetry_2
Ti1 F1 1.8493(18) 10
Ti1 F1 1.8493(18) .
Ti1 F1 1.8493(18) 12
Ti1 F1 1.8493(18) 11
Ti1 F1 1.8493(18) 3
Ti1 F1 1.8493(18) 2
N1 C2 1.491(3) 2
N1 C2 1.491(3) .
N1 C2 1.491(3) 3
N1 C1 1.492(7) .
